data_1530021
loop_
_publ_author_name
'Grenouilleau, P.'
'Guemas, L.'
'Meerschaut, A.'
'Rouxel, J.'

_publ_section_title
;
 M4 Se16 Br2 (M= Nb, Ta), a new chain-like structure from progressive
 condensation of (M2 Se4) groups
;
_journal_name_full 'Journal of Solid State Chemistry'
_journal_page_first 293
_journal_page_last 303
_journal_volume 66
_journal_year 1987
_chemical_formula_sum 'Br2 Nb4 Se16'
_chemical_name_systematic '(Nb Se4)4 Br2'
_space_group_IT_number 13
_symmetry_space_group_name_Hall '-P 2yc'
_symmetry_space_group_name_H-M 'P 1 2/c 1'
_cell_angle_alpha 90
_cell_angle_beta 127.7
_cell_angle_gamma 90
_cell_formula_units_Z 4
_cell_length_a 12.862
_cell_length_b 13.862
_cell_length_c 16.029
_cell_volume 2261.205
_citation_journal_id_ASTM JSSCBI
_cod_data_source_file Grenouilleau_JSSCBI_1987_1380.cif
_cod_data_source_block Br2Nb4Se16
_cod_original_cell_volume 2261.206
_cod_database_code 1530021

loop_
_symmetry_equiv_pos_as_xyz
x,y,z
-x,y,-z+1/2
-x,-y,-z
x,-y,z-1/2

loop_
_atom_site_label
_atom_site_type_symbol
_atom_site_fract_x
_atom_site_fract_y
_atom_site_fract_z
_atom_site_occupancy
_atom_site_U_iso_or_equiv
Nb4 Nb+4 0.78202 0.38654 0.30868 1 0.0
Se16 Se-1 0.7712 0.456 0.14748 1 0.0
Se11 Se-1 0.5786 0.295 0.16022 1 0.0
Se3 Se-1 0.0688 0.5121 0.17304 1 0.0
Se2 Se-1 0.1886 0.2271 0.30136 1 0.0
Se7 Se-1 0.2821 0.4338 0.09629 1 0.0
Se9 Se-1 0.6607 0.2368 0.32802 1 0.0
Se13 Se-1 0.9447 0.2511 0.3407 0.83 0.0
Se1 Se-1 0.2304 0.3636 0.40232 1 0.0
Se4 Se-1 0.4367 0.5091 0.35817 1 0.0
Nb2 Nb+4 0.25439 0.38099 0.24521 1 0.0
Se17 Se-1 0.0004 -0.1685 0.00791 1 0.0
Se14 Se-1 0.9092 0.2368 0.2871 0.17 0.0
Nb1 Nb+4 -0.00428 0.35911 0.22921 1 0.0
Se15 Se-1 0.9532 0.5033 0.3186 1 0.0
Se5 Se-1 0.4973 0.347 0.41974 1 0.0
Se10 Se-1 0.625 0.5435 0.25883 1 0.0
Se6 Se-1 0.3086 0.2715 0.1462 1 0.0
Se12 Se-1 -0.0006 0.3699 0.07026 1 0.0
Se8 Se-1 0.7447 0.4721 0.42844 1 0.0
Nb3 Nb+4 0.51095 0.39035 0.27124 1 0.0
Br2 Br-1 0.1637 0.7125 0.38285 1 0.0
Br1 Br-1 0.4729 0.6283 0.046 1 0.0
